data_4022423
loop_
_publ_author_name
'Deevi Basavaiah'
'Bandaru Sreenivasulu'
'Anumolu Jaganmohan Rao'

_publ_section_title
;
 Steric Factors Direct Baylis-Hillman and Aldol Reactions
 in Titanium Tetrachloride Mediated Coupling between
 \a-Keto Esters and Cyclohex-2-enone Derivatives
;
_journal_name_full 'Journal of Organic Chemistry'
_journal_page_first 5983
_journal_page_last 5991
_journal_paper_doi 10.1021/jo0342424
_journal_volume 68
_journal_year 2003
_chemical_formula_sum 'C16 H18 O4'
_chemical_formula_weight 274.30
_chemical_name_systematic 'Ethyl syn-2-hydroxy-2-phenyl-2-(cyclohex-5-en-1-on-2-yl)ethanoate'
_space_group_IT_number 14
_space_group_name_Hall '-P 2yn'
_space_group_name_H-M_alt 'P 1 21/n 1'
_symmetry_cell_setting monoclinic
_symmetry_space_group_name_H-M 'P 1 21/n 1'
_atom_sites_solution_hydrogens geom
_atom_sites_solution_primary direct
_atom_sites_solution_secondary difmap
_audit_creation_method SHELXL-97
_cell_angle_alpha 90.00
_cell_angle_beta 93.18(3)
_cell_angle_gamma 90.00
_cell_formula_units_Z 4
_cell_length_a 8.7653(18)
_cell_length_b 9.2536(19)
_cell_length_c 17.751(4)
_cell_measurement_temperature 293(2)
_cell_volume 1437.6(5)
_computing_structure_refinement 'SHELXL-97 (Sheldrick, 1997)'
_computing_structure_solution 'SHELXS-97 (Sheldrick, 1990)'
_diffrn_ambient_temperature 293(2)
_diffrn_measured_fraction_theta_full 0.997
_diffrn_measured_fraction_theta_max 0.997
_diffrn_radiation_monochromator graphite
_diffrn_radiation_source 'fine-focus sealed tube'
_diffrn_radiation_type MoK\a
_diffrn_radiation_wavelength 0.71073
_diffrn_reflns_av_R_equivalents 0.1203
_diffrn_reflns_av_sigmaI/netI 0.0549
_diffrn_reflns_limit_h_max 0
_diffrn_reflns_limit_h_min -11
_diffrn_reflns_limit_k_max 12
_diffrn_reflns_limit_k_min 0
_diffrn_reflns_limit_l_max 22
_diffrn_reflns_limit_l_min -22
_diffrn_reflns_number 3485
_diffrn_reflns_theta_full 27.49
_diffrn_reflns_theta_max 27.49
_diffrn_reflns_theta_min 2.30
_exptl_absorpt_coefficient_mu 0.090
_exptl_crystal_colour colorless
_exptl_crystal_density_diffrn 1.267
_exptl_crystal_density_method 'not measured'
_exptl_crystal_description needles
_exptl_crystal_F_000 584
_exptl_crystal_size_max 0.40
_exptl_crystal_size_mid 0.15
_exptl_crystal_size_min 0.15
_refine_diff_density_max 0.298
_refine_diff_density_min -0.454
_refine_diff_density_rms 0.091
_refine_ls_extinction_coef 0.008(4)
_refine_ls_extinction_expression Fc^*^=kFc[1+0.001xFc^2^\l^3^/sin(2\q)]^-1/4^
_refine_ls_extinction_method SHELXL
_refine_ls_goodness_of_fit_ref 1.051
_refine_ls_hydrogen_treatment mixed
_refine_ls_matrix_type full
_refine_ls_number_parameters 182
_refine_ls_number_reflns 3287
_refine_ls_number_restraints 0
_refine_ls_restrained_S_all 1.051
_refine_ls_R_factor_all 0.1245
_refine_ls_R_factor_gt 0.0605
_refine_ls_shift/su_max 0.000
_refine_ls_shift/su_mean 0.000
_refine_ls_structure_factor_coef Fsqd
_refine_ls_weighting_details 'calc w=1/[\s^2^(Fo^2^)+(0.1400P)^2^+0.0000P] where P=(Fo^2^+2Fc^2^)/3'
_refine_ls_weighting_scheme calc
_refine_ls_wR_factor_gt 0.1783
_refine_ls_wR_factor_ref 0.2601
_reflns_number_gt 1458
_reflns_number_total 3287
_reflns_threshold_expression >2sigma(I)
_cod_data_source_file jo0342424si20030227_030336.cif
_cod_data_source_block for_compound_5
_cod_original_sg_symbol_H-M 'P 21/n'
_cod_database_code 4022423

loop_
_space_group_symop_id
_space_group_symop_operation_xyz
1 x,y,z
2 -x+1/2,y+1/2,-z+1/2
3 -x,-y,-z
4 x+1/2,-y+1/2,z+1/2

loop_
_atom_site_label
_atom_site_type_symbol
_atom_site_fract_x
_atom_site_fract_y
_atom_site_fract_z
_atom_site_U_iso_or_equiv
_atom_site_adp_type
_atom_site_occupancy
_atom_site_calc_flag
_atom_site_refinement_flags
O4 O 0.4322(2) 0.1605(2) 0.22213(11) 0.0557(6) Uani 1 d .
O3 O 0.5572(3) 0.4623(2) 0.33240(12) 0.0595(7) Uani 1 d .
H3A H 0.6022 0.4967 0.2973 0.089 Uiso 1 calc R
C16 C 0.5346(3) 0.3126(3) 0.32022(15) 0.0427(7) Uani 1 d .
C15 C 0.4486(3) 0.2499(3) 0.38678(15) 0.0411(6) Uani 1 d .
C14 C 0.6903(3) 0.2382(3) 0.31451(15) 0.0427(7) Uani 1 d .
H14A H 0.6717 0.1351 0.3052 0.051 Uiso 1 calc R
O2 O 0.7052(3) 0.3563(3) 0.19567(14) 0.0752(8) Uani 1 d .
O1 O 0.3537(3) 0.3903(3) 0.22196(13) 0.0704(8) Uani 1 d .
C13 C 0.4314(3) 0.2948(3) 0.24794(16) 0.0484(7) Uani 1 d .
C12 C 0.7729(4) 0.2970(3) 0.24916(18) 0.0521(8) Uani 1 d .
C11 C 0.4044(4) 0.1078(4) 0.38842(17) 0.0535(8) Uani 1 d .
H11A H 0.4235 0.0477 0.3480 0.064 Uiso 1 calc R
C10 C 0.7898(4) 0.2521(4) 0.38812(18) 0.0590(9) Uani 1 d .
H10A H 0.8047 0.3535 0.4003 0.071 Uiso 1 calc R
H10B H 0.7382 0.2071 0.4290 0.071 Uiso 1 calc R
C9 C 0.4175(4) 0.3384(4) 0.44675(17) 0.0579(8) Uani 1 d .
H9A H 0.4441 0.4357 0.4459 0.069 Uiso 1 calc R
C8 C 0.9443(4) 0.1803(4) 0.3805(2) 0.0681(10) Uani 1 d .
H8A H 1.0116 0.2057 0.4237 0.082 Uiso 1 calc R
H8B H 0.9313 0.0762 0.3805 0.082 Uiso 1 calc R
C7 C 0.3313(4) 0.0523(4) 0.44983(19) 0.0630(9) Uani 1 d .
H7A H 0.3011 -0.0440 0.4504 0.076 Uiso 1 calc R
C6 C 0.3374(4) 0.1275(5) 0.15429(18) 0.0757(12) Uani 1 d .
H6A H 0.2973 0.0302 0.1578 0.091 Uiso 1 calc R
H6B H 0.2517 0.1938 0.1501 0.091 Uiso 1 calc R
C5 C 0.3042(4) 0.1413(5) 0.50949(19) 0.0678(10) Uani 1 d .
H5A H 0.2565 0.1047 0.5510 0.081 Uiso 1 calc R
C4 C 1.0160(4) 0.2242(4) 0.3106(2) 0.0666(10) Uani 1 d .
H4A H 1.1209 0.2117 0.3080 0.080 Uiso 1 calc R
C3 C 0.3464(4) 0.2817(5) 0.50832(19) 0.0709(11) Uani 1 d .
H3B H 0.3277 0.3410 0.5491 0.085 Uiso 1 calc R
C2 C 0.9387(4) 0.2800(4) 0.2519(2) 0.0667(10) Uani 1 d .
H2A H 0.9917 0.3098 0.2107 0.080 Uiso 1 calc R
C1 C 0.4257(6) 0.1394(6) 0.0874(2) 0.0983(15) Uani 1 d .
H1A H 0.3616 0.1167 0.0434 0.148 Uiso 1 calc R
H1B H 0.5100 0.0731 0.0914 0.148 Uiso 1 calc R
H1C H 0.4636 0.2363 0.0834 0.148 Uiso 1 calc R

loop_
_atom_site_aniso_label
_atom_site_aniso_U_11
_atom_site_aniso_U_22
_atom_site_aniso_U_33
_atom_site_aniso_U_23
_atom_site_aniso_U_13
_atom_site_aniso_U_12
O4 0.0547(13) 0.0688(14) 0.0426(11) -0.0045(10) -0.0064(9) -0.0021(11)
O3 0.0663(15) 0.0521(13) 0.0612(14) -0.0003(10) 0.0133(11) -0.0038(11)
C16 0.0473(15) 0.0415(15) 0.0394(14) -0.0001(11) 0.0044(12) -0.0015(12)
C15 0.0345(13) 0.0518(17) 0.0370(13) 0.0002(12) 0.0015(10) 0.0025(12)
C14 0.0351(14) 0.0513(16) 0.0420(14) -0.0026(12) 0.0032(11) -0.0001(12)
O2 0.0663(15) 0.106(2) 0.0551(14) 0.0254(14) 0.0164(12) 0.0073(15)
O1 0.0611(15) 0.0880(18) 0.0615(14) 0.0124(13) -0.0022(12) 0.0223(14)
C13 0.0427(15) 0.0598(19) 0.0432(15) 0.0063(14) 0.0072(12) 0.0013(14)
C12 0.0498(18) 0.0551(18) 0.0523(17) 0.0000(15) 0.0096(14) -0.0050(14)
C11 0.0563(18) 0.062(2) 0.0425(16) -0.0006(14) 0.0068(13) 0.0023(15)
C10 0.0457(16) 0.084(2) 0.0470(17) -0.0050(16) -0.0043(13) 0.0032(16)
C9 0.0581(19) 0.067(2) 0.0497(17) -0.0088(15) 0.0109(15) -0.0019(16)
C8 0.0435(17) 0.086(3) 0.073(2) -0.006(2) -0.0129(16) 0.0039(17)
C7 0.066(2) 0.067(2) 0.057(2) 0.0143(17) 0.0102(16) -0.0088(17)
C6 0.065(2) 0.116(3) 0.0444(18) -0.012(2) -0.0102(16) -0.012(2)
C5 0.0522(18) 0.103(3) 0.0496(18) 0.017(2) 0.0117(14) -0.001(2)
C4 0.0420(17) 0.064(2) 0.094(3) -0.001(2) 0.0071(18) -0.0036(16)
C3 0.073(2) 0.093(3) 0.0485(19) -0.0156(19) 0.0160(17) 0.005(2)
C2 0.054(2) 0.065(2) 0.084(2) -0.0018(19) 0.0275(18) -0.0048(17)
C1 0.104(3) 0.144(4) 0.047(2) -0.007(2) 0.006(2) -0.004(3)

loop_
_atom_type_symbol
_atom_type_description
_atom_type_scat_dispersion_real
_atom_type_scat_dispersion_imag
_atom_type_scat_source
C C 0.0033 0.0016 'International Tables Vol C'

loop_
_geom_angle_atom_site_label_1
_geom_angle_atom_site_label_2
_geom_angle_atom_site_label_3
_geom_angle
C13 O4 C6 118.0(3)
O3 C16 C13 107.7(2)
O3 C16 C14 109.4(2)
C13 C16 C14 112.4(2)
O3 C16 C15 108.7(2)
C13 C16 C15 108.0(2)
C14 C16 C15 110.7(2)
C11 C15 C9 118.9(3)
C11 C15 C16 121.7(2)
C9 C15 C16 119.4(3)
C12 C14 C10 110.6(2)
C12 C14 C16 110.9(2)
C10 C14 C16 111.8(2)
O1 C13 O4 125.1(3)
O1 C13 C16 122.7(3)
O4 C13 C16 112.0(2)
O2 C12 C2 120.9(3)
O2 C12 C14 121.9(3)
C2 C12 C14 117.1(3)
C15 C11 C7 120.8(3)
C8 C10 C14 110.8(3)
C15 C9 C3 119.8(3)
C4 C8 C10 112.1(3)
C5 C7 C11 119.3(3)
C1 C6 O4 110.7(3)
C3 C5 C7 120.4(3)
C2 C4 C8 123.2(3)
C5 C3 C9 120.7(3)
C4 C2 C12 122.5(3)

loop_
_geom_bond_atom_site_label_1
_geom_bond_atom_site_label_2
_geom_bond_distance
O4 C13 1.325(4)
O4 C6 1.457(4)
O3 C16 1.414(3)
C16 C13 1.537(4)
C16 C14 1.537(4)
C16 C15 1.549(4)
C15 C11 1.372(4)
C15 C9 1.382(4)
C14 C12 1.503(4)
C14 C10 1.536(4)
O2 C12 1.222(4)
O1 C13 1.193(3)
C12 C2 1.460(5)
C11 C7 1.393(4)
C10 C8 1.521(5)
C9 C3 1.391(5)
C8 C4 1.478(5)
C7 C5 1.372(5)
C6 C1 1.456(6)
C5 C3 1.351(5)
C4 C2 1.317(5)
